data_7214115
loop_
_publ_author_name
'Bolla, Geetha'
'Mittapalli, Sudhir'
'Nangia, Ashwini'

_publ_section_title
;
 Celecoxib cocrystal polymorphs with cyclic amides: synthons of a
 sulfonamide drug with carboxamide coformers
;
_journal_issue 1
_journal_name_full CrystEngComm
_journal_page_first 24
_journal_paper_doi 10.1039/c3ce41885e
_journal_volume 16
_journal_year 2014
_chemical_formula_moiety 'C17 H14 F3 N3 O2 S, C6 H11 N O'
_chemical_formula_sum 'C22 H23 F3 N4 O3 S'
_chemical_formula_weight 480.50
_chemical_melting_point 381
_chemical_name_common Celecoxib-Valerolactam-Form-III
_chemical_name_systematic
; 
 ? 
;
_space_group_IT_number 14
_symmetry_cell_setting monoclinic
_symmetry_space_group_name_Hall '-P 2yn'
_symmetry_space_group_name_H-M 'P 1 21/n 1'
_atom_sites_solution_hydrogens geom
_atom_sites_solution_primary direct
_atom_sites_solution_secondary difmap
_audit_creation_method SHELXL-97
_cell_angle_alpha 90.00
_cell_angle_beta 93.901(2)
_cell_angle_gamma 90.00
_cell_formula_units_Z 4
_cell_length_a 14.8501(18)
_cell_length_b 8.4190(11)
_cell_length_c 17.761(2)
_cell_measurement_reflns_used 3351
_cell_measurement_temperature 298(2)
_cell_measurement_theta_max 23.04
_cell_measurement_theta_min 2.30
_cell_volume 2215.4(5)
_computing_structure_refinement 'SHELXL-97 (Sheldrick, 1997)'
_computing_structure_solution 'SHELXS-97 (Sheldrick, 1990)'
_diffrn_ambient_temperature 298(2)
_diffrn_measured_fraction_theta_full 0.999
_diffrn_measured_fraction_theta_max 0.999
_diffrn_measurement_device_type 'CCD area detector'
_diffrn_measurement_method 'phi and omega scans'
_diffrn_radiation_monochromator graphite
_diffrn_radiation_source 'fine-focus sealed tube'
_diffrn_radiation_type MoK\a
_diffrn_radiation_wavelength 0.71073
_diffrn_reflns_av_R_equivalents 0.0545
_diffrn_reflns_av_sigmaI/netI 0.0413
_diffrn_reflns_limit_h_max 18
_diffrn_reflns_limit_h_min -18
_diffrn_reflns_limit_k_max 10
_diffrn_reflns_limit_k_min -10
_diffrn_reflns_limit_l_max 22
_diffrn_reflns_limit_l_min -22
_diffrn_reflns_number 23019
_diffrn_reflns_theta_full 26.37
_diffrn_reflns_theta_max 26.37
_diffrn_reflns_theta_min 1.73
_exptl_absorpt_coefficient_mu 0.204
_exptl_absorpt_correction_type none
_exptl_crystal_colour colorless
_exptl_crystal_density_diffrn 1.441
_exptl_crystal_density_method 'not measured'
_exptl_crystal_description plate
_exptl_crystal_F_000 1000
_exptl_crystal_size_max 0.24
_exptl_crystal_size_mid 0.22
_exptl_crystal_size_min 0.20
_refine_diff_density_max 0.623
_refine_diff_density_min -0.354
_refine_diff_density_rms 0.065
_refine_ls_extinction_method none
_refine_ls_goodness_of_fit_ref 1.234
_refine_ls_hydrogen_treatment mixed
_refine_ls_matrix_type full
_refine_ls_number_parameters 311
_refine_ls_number_reflns 4532
_refine_ls_number_restraints 0
_refine_ls_restrained_S_all 1.234
_refine_ls_R_factor_all 0.0998
_refine_ls_R_factor_gt 0.0850
_refine_ls_shift/su_max 0.001
_refine_ls_shift/su_mean 0.000
_refine_ls_structure_factor_coef Fsqd
_refine_ls_weighting_details 'calc w=1/[\s^2^(Fo^2^)+(0.0674P)^2^+2.2486P] where P=(Fo^2^+2Fc^2^)/3'
_refine_ls_weighting_scheme calc
_refine_ls_wR_factor_gt 0.1802
_refine_ls_wR_factor_ref 0.1881
_reflns_number_gt 3832
_reflns_number_total 4532
_reflns_threshold_expression >2sigma(I)
_cod_data_source_file c3ce41885e.txt
_cod_data_source_block CEL-VLM-III
_cod_original_sg_symbol_H-M P21/n
_cod_database_code 7214115

loop_
_symmetry_equiv_pos_as_xyz
'x, y, z'
'-x+1/2, y+1/2, -z+1/2'
'-x, -y, -z'
'x-1/2, -y-1/2, z-1/2'

loop_
_atom_site_label
_atom_site_type_symbol
_atom_site_fract_x
_atom_site_fract_y
_atom_site_fract_z
_atom_site_U_iso_or_equiv
_atom_site_adp_type
_atom_site_occupancy
_atom_site_symmetry_multiplicity
_atom_site_calc_flag
_atom_site_refinement_flags
S1 S 0.23964(6) 0.08721(11) 1.17115(5) 0.0367(3) Uani 1 1 d .
F1 F 0.79974(15) 0.4217(3) 0.90876(13) 0.0629(7) Uani 1 1 d .
N2 N 0.53120(18) 0.2735(3) 0.97454(15) 0.0294(6) Uani 1 1 d .
C3 C 0.5315(2) 0.2828(4) 0.89721(18) 0.0293(7) Uani 1 1 d .
C16 C 0.3311(2) 0.0705(4) 1.04249(19) 0.0316(7) Uani 1 1 d .
H16 H 0.2881 -0.0044 1.0262 0.038 Uiso 1 1 calc R
N1 N 0.61334(18) 0.3075(3) 1.00885(15) 0.0321(6) Uani 1 1 d .
O1 O 0.19032(19) -0.0384(3) 1.13434(17) 0.0545(8) Uani 1 1 d .
F3 F 0.80981(16) 0.2721(4) 1.00452(17) 0.0767(9) Uani 1 1 d .
C2 C 0.6181(2) 0.3209(4) 0.88230(19) 0.0327(8) Uani 1 1 d .
H2 H 0.6410 0.3341 0.8352 0.039 Uiso 1 1 calc R
C17 C 0.3988(2) 0.1126(4) 0.99681(19) 0.0309(7) Uani 1 1 d .
H17 H 0.4024 0.0646 0.9499 0.037 Uiso 1 1 calc R
C13 C 0.4587(2) 0.2937(4) 1.0919(2) 0.0373(8) Uani 1 1 d .
H13 H 0.5019 0.3681 1.1083 0.045 Uiso 1 1 calc R
C1 C 0.6646(2) 0.3356(4) 0.95254(19) 0.0315(7) Uani 1 1 d .
C15 C 0.3278(2) 0.1402(4) 1.11265(18) 0.0296(7) Uani 1 1 d .
C12 C 0.4612(2) 0.2264(4) 1.02118(18) 0.0291(7) Uani 1 1 d .
O2 O 0.2806(2) 0.0625(4) 1.24523(15) 0.0571(8) Uani 1 1 d .
N3 N 0.1733(2) 0.2354(4) 1.1758(2) 0.0432(8) Uani 1 1 d .
C4 C 0.7602(2) 0.3853(5) 0.9698(2) 0.0413(9) Uani 1 1 d .
C5 C 0.4504(2) 0.2775(4) 0.84448(19) 0.0319(7) Uani 1 1 d .
C7 C 0.2997(2) 0.3636(5) 0.8085(2) 0.0423(9) Uani 1 1 d .
H7 H 0.2477 0.4166 0.8207 0.051 Uiso 1 1 calc R
C6 C 0.3723(2) 0.3582(4) 0.8608(2) 0.0376(8) Uani 1 1 d .
H6 H 0.3693 0.4085 0.9071 0.045 Uiso 1 1 calc R
F2 F 0.76643(18) 0.5088(4) 1.01558(19) 0.0934(12) Uani 1 1 d .
C14 C 0.3918(2) 0.2504(4) 1.13806(19) 0.0377(8) Uani 1 1 d .
H14 H 0.3898 0.2949 1.1858 0.045 Uiso 1 1 calc R
C10 C 0.4531(3) 0.2041(5) 0.7749(2) 0.0402(9) Uani 1 1 d .
H10 H 0.5047 0.1494 0.7630 0.048 Uiso 1 1 calc R
C8 C 0.3014(3) 0.2927(5) 0.7382(2) 0.0426(9) Uani 1 1 d .
C9 C 0.3793(3) 0.2119(5) 0.7231(2) 0.0464(10) Uani 1 1 d .
H9 H 0.3822 0.1614 0.6767 0.056 Uiso 1 1 calc R
C11 C 0.2223(3) 0.3080(6) 0.6812(3) 0.0636(13) Uani 1 1 d .
H11A H 0.1938 0.4092 0.6871 0.095 Uiso 1 1 calc R
H11B H 0.1797 0.2248 0.6890 0.095 Uiso 1 1 calc R
H11C H 0.2428 0.2997 0.6313 0.095 Uiso 1 1 calc R
N4 N 0.0133(3) 0.3558(5) 0.9221(2) 0.0553(10) Uani 1 1 d .
C18 C 0.0538(2) 0.2758(5) 0.9786(2) 0.0468(10) Uani 1 1 d .
C22 C -0.0016(4) 0.3013(6) 0.8446(3) 0.0686(14) Uani 1 1 d .
H22A H 0.0167 0.3844 0.8110 0.082 Uiso 1 1 calc R
H22B H -0.0657 0.2830 0.8337 0.082 Uiso 1 1 calc R
C21 C 0.0480(5) 0.1545(8) 0.8290(3) 0.0928(19) Uani 1 1 d .
H21A H 0.0116 0.0943 0.7916 0.111 Uiso 1 1 calc R
H21B H 0.1029 0.1846 0.8061 0.111 Uiso 1 1 calc R
C20 C 0.0710(7) 0.0563(10) 0.8870(4) 0.153(4) Uani 1 1 d .
H20A H 0.1206 -0.0091 0.8722 0.184 Uiso 1 1 calc R
H20B H 0.0203 -0.0142 0.8929 0.184 Uiso 1 1 calc R
C19 C 0.0973(4) 0.1221(6) 0.9608(3) 0.0696(14) Uani 1 1 d .
H19A H 0.1622 0.1371 0.9645 0.084 Uiso 1 1 calc R
H19B H 0.0832 0.0450 0.9988 0.084 Uiso 1 1 calc R
O3 O 0.0576(2) 0.3260(4) 1.04438(18) 0.0607(8) Uani 1 1 d .
H4A H -0.009(3) 0.450(6) 0.934(3) 0.060(14) Uiso 1 1 d .
H3A H 0.142(2) 0.250(4) 1.137(2) 0.027(10) Uiso 1 1 d .
H3B H 0.197(3) 0.314(5) 1.202(2) 0.037(11) Uiso 1 1 d .

loop_
_atom_site_aniso_label
_atom_site_aniso_U_11
_atom_site_aniso_U_22
_atom_site_aniso_U_33
_atom_site_aniso_U_23
_atom_site_aniso_U_13
_atom_site_aniso_U_12
S1 0.0368(5) 0.0410(5) 0.0334(5) 0.0083(4) 0.0109(4) -0.0054(4)
F1 0.0436(13) 0.097(2) 0.0497(14) 0.0041(14) 0.0142(11) -0.0260(13)
N2 0.0255(13) 0.0348(15) 0.0280(14) -0.0014(12) 0.0037(11) -0.0024(11)
C3 0.0312(17) 0.0301(17) 0.0272(17) -0.0032(13) 0.0066(14) 0.0015(14)
C16 0.0274(16) 0.0298(17) 0.0376(18) 0.0002(14) 0.0017(14) -0.0029(14)
N1 0.0256(14) 0.0392(16) 0.0314(15) -0.0004(12) 0.0009(12) -0.0043(12)
O1 0.0533(17) 0.0461(16) 0.0666(19) -0.0024(14) 0.0224(14) -0.0183(13)
F3 0.0375(13) 0.105(2) 0.086(2) 0.0246(17) -0.0135(13) -0.0077(14)
C2 0.0324(17) 0.0399(19) 0.0263(17) 0.0010(14) 0.0068(14) 0.0000(15)
C17 0.0346(17) 0.0295(17) 0.0287(17) -0.0028(13) 0.0028(14) 0.0009(14)
C13 0.0375(19) 0.042(2) 0.0332(19) -0.0065(16) 0.0044(15) -0.0116(16)
C1 0.0290(16) 0.0309(17) 0.0355(18) -0.0016(14) 0.0090(14) -0.0032(14)
C15 0.0255(15) 0.0327(17) 0.0311(17) 0.0080(14) 0.0056(13) -0.0002(14)
C12 0.0274(16) 0.0296(17) 0.0308(17) 0.0029(14) 0.0052(13) 0.0009(13)
O2 0.0616(18) 0.072(2) 0.0389(15) 0.0221(14) 0.0094(14) -0.0004(16)
N3 0.0378(18) 0.054(2) 0.038(2) -0.0064(17) 0.0040(16) -0.0026(16)
C4 0.0319(18) 0.053(2) 0.040(2) -0.0097(18) 0.0075(16) -0.0082(17)
C5 0.0333(18) 0.0329(18) 0.0298(17) 0.0022(14) 0.0030(14) -0.0043(14)
C7 0.0335(19) 0.049(2) 0.044(2) -0.0003(18) -0.0002(16) 0.0049(17)
C6 0.0380(19) 0.043(2) 0.0321(18) -0.0079(16) 0.0030(15) 0.0029(16)
F2 0.0523(16) 0.114(2) 0.118(3) -0.077(2) 0.0301(16) -0.0379(16)
C14 0.042(2) 0.046(2) 0.0256(17) -0.0038(15) 0.0031(15) -0.0058(17)
C10 0.040(2) 0.049(2) 0.0322(19) -0.0069(16) 0.0052(16) 0.0015(17)
C8 0.042(2) 0.047(2) 0.037(2) 0.0054(17) -0.0082(17) -0.0089(17)
C9 0.055(2) 0.056(2) 0.0284(19) -0.0064(17) 0.0023(17) -0.006(2)
C11 0.059(3) 0.080(3) 0.050(3) -0.002(2) -0.014(2) -0.002(2)
N4 0.056(2) 0.046(2) 0.061(2) -0.0041(18) -0.0129(18) 0.0065(18)
C18 0.0305(19) 0.050(2) 0.058(3) -0.005(2) -0.0066(18) -0.0056(17)
C22 0.075(3) 0.074(3) 0.055(3) 0.003(2) -0.007(3) 0.000(3)
C21 0.099(5) 0.109(5) 0.070(4) -0.020(4) 0.003(3) 0.019(4)
C20 0.245(11) 0.129(7) 0.080(5) -0.041(5) -0.035(6) 0.111(7)
C19 0.068(3) 0.063(3) 0.076(3) -0.007(3) -0.006(3) 0.025(3)
O3 0.0620(19) 0.0580(19) 0.059(2) -0.0095(15) -0.0167(15) 0.0067(15)

loop_
_atom_type_symbol
_atom_type_description
_atom_type_scat_dispersion_real
_atom_type_scat_dispersion_imag
_atom_type_scat_source
C C 0.0033 0.0016 'International Tables Vol C Tables 4.2.6.8 and 6.1.1.4'
H H 0.0000 0.0000 'International Tables Vol C Tables 4.2.6.8 and 6.1.1.4'
N N 0.0061 0.0033 'International Tables Vol C Tables 4.2.6.8 and 6.1.1.4'
O O 0.0106 0.0060 'International Tables Vol C Tables 4.2.6.8 and 6.1.1.4'
F F 0.0171 0.0103 'International Tables Vol C Tables 4.2.6.8 and 6.1.1.4'
S S 0.1246 0.1234 'International Tables Vol C Tables 4.2.6.8 and 6.1.1.4'

loop_
_geom_angle_atom_site_label_1
_geom_angle_atom_site_label_2
_geom_angle_atom_site_label_3
_geom_angle
O1 S1 O2 119.34(19)
O1 S1 N3 107.8(2)
O2 S1 N3 107.0(2)
O1 S1 C15 107.12(17)
O2 S1 C15 106.88(17)
N3 S1 C15 108.36(17)
N1 N2 C3 111.9(3)
N1 N2 C12 117.7(3)
C3 N2 C12 130.3(3)
C2 C3 N2 105.9(3)
C2 C3 C5 128.4(3)
N2 C3 C5 125.0(3)
C17 C16 C15 119.6(3)
C17 C16 H16 120.2
C15 C16 H16 120.2
C1 N1 N2 104.2(3)
C3 C2 C1 105.2(3)
C3 C2 H2 127.4
C1 C2 H2 127.4
C16 C17 C12 119.6(3)
C16 C17 H17 120.2
C12 C17 H17 120.2
C14 C13 C12 119.9(3)
C14 C13 H13 120.1
C12 C13 H13 120.1
N1 C1 C2 112.8(3)
N1 C1 C4 119.0(3)
C2 C1 C4 128.1(3)
C16 C15 C14 120.9(3)
C16 C15 S1 119.5(3)
C14 C15 S1 119.6(3)
C13 C12 C17 120.7(3)
C13 C12 N2 118.7(3)
C17 C12 N2 120.6(3)
S1 N3 H3A 113(3)
S1 N3 H3B 113(3)
H3A N3 H3B 122(4)
F1 C4 F2 108.1(3)
F1 C4 F3 106.7(3)
F2 C4 F3 105.4(3)
F1 C4 C1 111.8(3)
F2 C4 C1 111.9(3)
F3 C4 C1 112.5(3)
C10 C5 C6 118.6(3)
C10 C5 C3 120.5(3)
C6 C5 C3 120.6(3)
C6 C7 C8 122.1(4)
C6 C7 H7 118.9
C8 C7 H7 118.9
C7 C6 C5 120.2(3)
C7 C6 H6 119.9
C5 C6 H6 119.9
C13 C14 C15 119.4(3)
C13 C14 H14 120.3
C15 C14 H14 120.3
C9 C10 C5 120.2(4)
C9 C10 H10 119.9
C5 C10 H10 119.9
C9 C8 C7 117.0(3)
C9 C8 C11 122.5(4)
C7 C8 C11 120.5(4)
C10 C9 C8 121.9(3)
C10 C9 H9 119.1
C8 C9 H9 119.1
C8 C11 H11A 109.5
C8 C11 H11B 109.5
H11A C11 H11B 109.5
C8 C11 H11C 109.5
H11A C11 H11C 109.5
H11B C11 H11C 109.5
C18 N4 C22 126.3(4)
C18 N4 H4A 116(3)
C22 N4 H4A 118(3)
O3 C18 N4 122.1(4)
O3 C18 C19 120.3(4)
N4 C18 C19 117.6(4)
N4 C22 C21 113.4(4)
N4 C22 H22A 108.9
C21 C22 H22A 108.9
N4 C22 H22B 108.9
C21 C22 H22B 108.9
H22A C22 H22B 107.7
C20 C21 C22 118.4(6)
C20 C21 H21A 107.7
C22 C21 H21A 107.7
C20 C21 H21B 107.7
C22 C21 H21B 107.7
H21A C21 H21B 107.1
C21 C20 C19 119.7(7)
C21 C20 H20A 107.4
C19 C20 H20A 107.4
C21 C20 H20B 107.4
C19 C20 H20B 107.4
H20A C20 H20B 106.9
C20 C19 C18 115.5(5)
C20 C19 H19A 108.4
C18 C19 H19A 108.4
C20 C19 H19B 108.4
C18 C19 H19B 108.4
H19A C19 H19B 107.5

loop_
_geom_bond_atom_site_label_1
_geom_bond_atom_site_label_2
_geom_bond_distance
S1 O1 1.420(3)
S1 O2 1.427(3)
S1 N3 1.595(4)
S1 C15 1.782(3)
F1 C4 1.304(4)
N2 N1 1.356(4)
N2 C3 1.376(4)
N2 C12 1.428(4)
C3 C2 1.369(4)
C3 C5 1.476(5)
C16 C17 1.380(5)
C16 C15 1.382(5)
C16 H16 0.9300
N1 C1 1.319(4)
F3 C4 1.330(5)
C2 C1 1.390(5)
C2 H2 0.9300
C17 C12 1.382(5)
C17 H17 0.9300
C13 C14 1.379(5)
C13 C12 1.380(5)
C13 H13 0.9300
C1 C4 1.493(5)
C15 C14 1.382(5)
N3 H3A 0.81(4)
N3 H3B 0.87(4)
C4 F2 1.319(4)
C5 C10 1.384(5)
C5 C6 1.391(5)
C7 C6 1.376(5)
C7 C8 1.385(5)
C7 H7 0.9300
C6 H6 0.9300
C14 H14 0.9300
C10 C9 1.384(5)
C10 H10 0.9300
C8 C9 1.384(6)
C8 C11 1.504(5)
C9 H9 0.9300
C11 H11A 0.9600
C11 H11B 0.9600
C11 H11C 0.9600
N4 C18 1.320(5)
N4 C22 1.454(6)
N4 H4A 0.89(5)
C18 O3 1.240(5)
C18 C19 1.490(6)
C22 C21 1.475(8)
C22 H22A 0.9700
C22 H22B 0.9700
C21 C20 1.347(9)
C21 H21A 0.9700
C21 H21B 0.9700
C20 C19 1.452(8)
C20 H20A 0.9700
C20 H20B 0.9700
C19 H19A 0.9700
C19 H19B 0.9700
